data_4125698
loop_
_publ_author_name
'Saha, Subhankar'
'Desiraju, Gautam R.'

_publ_section_title
;
 Crystal Engineering of Hand-Twisted Helical Crystals.
;
_journal_issue 5
_journal_name_full 'Journal of the American Chemical Society'
_journal_page_first 1975
_journal_page_last 1983
_journal_paper_doi 10.1021/jacs.6b11835
_journal_volume 139
_journal_year 2017
_chemical_formula_sum 'C13 H7 Cl2 F O2'
_chemical_formula_weight 285.09
_chemical_name_systematic
;
 ?
;
_space_group_IT_number 4
_symmetry_cell_setting monoclinic
_symmetry_space_group_name_Hall 'P 2yb'
_symmetry_space_group_name_H-M 'P 1 21 1'
_atom_sites_solution_hydrogens geom
_atom_sites_solution_primary direct
_atom_sites_solution_secondary difmap
_audit_creation_method SHELXL-97
_cell_angle_alpha 90.00
_cell_angle_beta 104.983(15)
_cell_angle_gamma 90.00
_cell_formula_units_Z 2
_cell_length_a 11.962(13)
_cell_length_b 3.883(4)
_cell_length_c 13.154(15)
_cell_measurement_reflns_used 2282
_cell_measurement_temperature 150(2)
_cell_measurement_theta_max 33.5
_cell_measurement_theta_min 2.1
_cell_volume 590.2(11)
_computing_cell_refinement
;
CrystalClear-SM Expert 2.0 rc14 (Rigaku, 2009)
;
_computing_data_collection
;
CrystalClear-SM Expert 2.0 rc14 (Rigaku, 2009)
;
_computing_data_reduction
;
CrystalClear-SM Expert 2.0 rc14 (Rigaku, 2009)
;
_computing_structure_refinement 'SHELXL-97 (Sheldrick, 2008)'
_computing_structure_solution 'SHELXL-97 (Sheldrick, 2008)'
_diffrn_ambient_temperature 150(2)
_diffrn_detector_area_resol_mean 13.6612
_diffrn_measured_fraction_theta_full 1.000
_diffrn_measured_fraction_theta_max 1.000
_diffrn_measurement_device
;
XtaLABmini: Fixed Chi 2 circle
;
_diffrn_measurement_device_type
;
Rigaku Mercury375R (2x2 bin mode)
;
_diffrn_measurement_method 'profile data from \w-scans'
_diffrn_radiation_monochromator graphite
_diffrn_radiation_source 'fine-focus sealed tube'
_diffrn_radiation_type MoK\a
_diffrn_radiation_wavelength 0.71073
_diffrn_reflns_av_R_equivalents 0.1156
_diffrn_reflns_av_sigmaI/netI 0.0945
_diffrn_reflns_limit_h_max 14
_diffrn_reflns_limit_h_min -14
_diffrn_reflns_limit_k_max 4
_diffrn_reflns_limit_k_min -4
_diffrn_reflns_limit_l_max 16
_diffrn_reflns_limit_l_min -16
_diffrn_reflns_number 5603
_diffrn_reflns_theta_full 25.99
_diffrn_reflns_theta_max 25.99
_diffrn_reflns_theta_min 1.60
_exptl_absorpt_coefficient_mu 0.551
_exptl_absorpt_correction_T_max 0.9469
_exptl_absorpt_correction_T_min 0.8978
_exptl_absorpt_correction_type multi-scan
_exptl_absorpt_process_details 'Jacobson, R. (1998) Private communication'
_exptl_crystal_colour Colourless
_exptl_crystal_density_diffrn 1.604
_exptl_crystal_density_method 'not measured'
_exptl_crystal_description Needle
_exptl_crystal_F_000 288
_exptl_crystal_size_max 0.20
_exptl_crystal_size_mid 0.13
_exptl_crystal_size_min 0.10
_refine_diff_density_max 0.401
_refine_diff_density_min -0.414
_refine_diff_density_rms 0.101
_refine_ls_abs_structure_details 'Flack H D (1983), Acta Cryst. A39, 876-881'
_refine_ls_abs_structure_Flack 0.04(10)
_refine_ls_extinction_method none
_refine_ls_goodness_of_fit_ref 1.107
_refine_ls_hydrogen_treatment mixed
_refine_ls_matrix_type full
_refine_ls_number_parameters 163
_refine_ls_number_reflns 2311
_refine_ls_number_restraints 1
_refine_ls_restrained_S_all 1.106
_refine_ls_R_factor_all 0.0596
_refine_ls_R_factor_gt 0.0567
_refine_ls_shift/su_max 0.005
_refine_ls_shift/su_mean 0.001
_refine_ls_structure_factor_coef Fsqd
_refine_ls_weighting_details 'calc w=1/[\s^2^(Fo^2^)+(0.0987P)^2^+0.0513P] where P=(Fo^2^+2Fc^2^)/3'
_refine_ls_weighting_scheme calc
_refine_ls_wR_factor_gt 0.1451
_refine_ls_wR_factor_ref 0.1673
_reflns_number_gt 2207
_reflns_number_total 2311
_reflns_threshold_expression >2\s(I)
_cod_data_source_file ja6b11835_si_004.cif
_cod_data_source_block 2a
_cod_depositor_comments
;
The following automatic conversions were performed:

'_symmetry_cell_setting' value 'Monoclinic' changed to 'monoclinic'
according to
/home/data/users/saulius/crontab/automatic-downloads/current/ACS/lib/dictionaries/cif_core.dic
dictionary named 'cif_core.dic' version 2.4.2 from 2011-04-26.

Automatic conversion script
Id: cif_fix_values 4973 2017-02-22 13:04:09Z antanas 
;
_cod_original_sg_symbol_H-M P21
_cod_database_code 4125698

loop_
_symmetry_equiv_pos_as_xyz
'x, y, z'
'-x, y+1/2, -z'

loop_
_atom_site_label
_atom_site_type_symbol
_atom_site_fract_x
_atom_site_fract_y
_atom_site_fract_z
_atom_site_U_iso_or_equiv
_atom_site_adp_type
_atom_site_occupancy
_atom_site_symmetry_multiplicity
_atom_site_calc_flag
_atom_site_refinement_flags
F1 F 0.50061(18) 0.5250(7) 0.41070(18) 0.0320(5) Uani 1 1 d .
C002 C 0.3594(3) 0.7986(10) 0.2732(3) 0.0233(7) Uani 1 1 d .
C004 C 0.1587(3) 0.7790(11) 0.2842(3) 0.0283(8) Uani 1 1 d .
H004 H 0.0792 0.8298 0.2552 0.034 Uiso 1 1 calc R
C005 C 0.1950(3) 0.6093(10) 0.3796(3) 0.0262(8) Uani 1 1 d .
C006 C 0.8178(3) 1.1584(10) 0.1310(3) 0.0252(7) Uani 1 1 d .
C007 C 0.7250(3) 0.9875(10) 0.0654(3) 0.0267(8) Uani 1 1 d .
H007 H 0.7236 0.9446 -0.0060 0.032 Uiso 1 1 calc R
C008 C 0.6375(3) 0.9543(10) 0.2084(3) 0.0241(7) Uani 1 1 d .
C009 C 0.3101(3) 0.5261(10) 0.4231(3) 0.0255(7) Uani 1 1 d .
H009 H 0.3336 0.4087 0.4885 0.031 Uiso 1 1 calc R
C010 C 0.4414(3) 0.9298(10) 0.2130(3) 0.0240(7) Uani 1 1 d .
C011 C 0.3902(3) 0.6199(9) 0.3679(3) 0.0230(7) Uani 1 1 d .
C012 C 0.2411(3) 0.8737(9) 0.2316(3) 0.0260(8) Uani 1 1 d .
H012 H 0.2171 0.9916 0.1663 0.031 Uiso 1 1 calc R
C014 C 0.6345(3) 0.8801(9) 0.1051(3) 0.0267(8) Uani 1 1 d .
H014 H 0.5712 0.7570 0.0619 0.032 Uiso 1 1 calc R
C015 C 0.8223(3) 1.2286(10) 0.2350(3) 0.0295(8) Uani 1 1 d .
H015 H 0.8870 1.3440 0.2789 0.035 Uiso 1 1 calc R
C016 C 0.7301(4) 1.1268(11) 0.2739(3) 0.0304(8) Uani 1 1 d .
H016 H 0.7303 1.1748 0.3448 0.036 Uiso 1 1 calc R
O1 O 0.5520(2) 0.8334(8) 0.2564(2) 0.0289(6) Uani 1 1 d .
O2 O 0.4118(3) 1.1123(9) 0.1373(3) 0.0413(8) Uani 1 1 d .
Cl1 Cl 0.09426(8) 0.4900(2) 0.44739(8) 0.0346(3) Uani 1 1 d .
Cl2 Cl 0.93207(8) 1.2945(2) 0.07993(8) 0.0340(3) Uani 1 1 d .

loop_
_atom_site_aniso_label
_atom_site_aniso_U_11
_atom_site_aniso_U_22
_atom_site_aniso_U_33
_atom_site_aniso_U_23
_atom_site_aniso_U_13
_atom_site_aniso_U_12
F1 0.0174(10) 0.0486(13) 0.0291(12) 0.0092(10) 0.0040(9) 0.0057(9)
C002 0.0180(17) 0.0289(16) 0.0241(16) -0.0039(15) 0.0073(13) 0.0022(14)
C004 0.0173(17) 0.0360(18) 0.0304(19) -0.0059(17) 0.0040(14) 0.0009(15)
C005 0.0206(17) 0.0300(18) 0.0298(19) -0.0067(15) 0.0098(14) -0.0030(14)
C006 0.0198(18) 0.0268(16) 0.0305(19) 0.0011(15) 0.0091(14) 0.0012(14)
C007 0.0251(19) 0.0313(17) 0.0238(17) -0.0012(15) 0.0065(14) 0.0033(16)
C008 0.0178(16) 0.0298(16) 0.0253(18) 0.0041(14) 0.0069(14) 0.0003(15)
C009 0.0214(17) 0.0328(17) 0.0227(16) -0.0003(14) 0.0061(13) -0.0014(14)
C010 0.0192(16) 0.0288(17) 0.0231(18) 0.0030(14) 0.0039(14) 0.0032(13)
C011 0.0134(16) 0.0285(16) 0.0257(17) -0.0034(15) 0.0026(13) 0.0024(13)
C012 0.0197(17) 0.0343(19) 0.0224(17) -0.0017(14) 0.0022(14) 0.0008(13)
C014 0.0214(18) 0.0305(19) 0.0280(19) -0.0034(14) 0.0064(15) -0.0006(14)
C015 0.0241(19) 0.037(2) 0.0244(18) -0.0023(14) 0.0003(14) -0.0040(15)
C016 0.027(2) 0.041(2) 0.0215(17) 0.0019(16) 0.0023(14) -0.0011(17)
O1 0.0182(13) 0.0419(15) 0.0274(13) 0.0077(12) 0.0073(10) 0.0027(12)
O2 0.0310(16) 0.0586(19) 0.0363(16) 0.0210(15) 0.0125(13) 0.0142(14)
Cl1 0.0218(5) 0.0496(6) 0.0356(5) -0.0038(4) 0.0132(4) -0.0060(4)
Cl2 0.0250(5) 0.0399(5) 0.0411(6) 0.0014(4) 0.0157(4) -0.0031(4)

loop_
_atom_type_symbol
_atom_type_description
_atom_type_scat_dispersion_real
_atom_type_scat_dispersion_imag
_atom_type_scat_source
C C 0.0033 0.0016 'International Tables Vol C Tables 4.2.6.8 and 6.1.1.4'
H H 0.0000 0.0000 'International Tables Vol C Tables 4.2.6.8 and 6.1.1.4'
O O 0.0106 0.0060 'International Tables Vol C Tables 4.2.6.8 and 6.1.1.4'
F F 0.0171 0.0103 'International Tables Vol C Tables 4.2.6.8 and 6.1.1.4'
Cl Cl 0.1484 0.1585 'International Tables Vol C Tables 4.2.6.8 and 6.1.1.4'

loop_
_geom_angle_atom_site_label_1
_geom_angle_atom_site_label_2
_geom_angle_atom_site_label_3
_geom_angle
C011 C002 C012 117.3(3)
C011 C002 C010 125.7(3)
C012 C002 C010 116.9(3)
C005 C004 C012 118.7(3)
C005 C004 H004 120.6
C012 C004 H004 120.6
C004 C005 C009 122.0(3)
C004 C005 Cl1 119.7(3)
C009 C005 Cl1 118.3(3)
C015 C006 C007 122.0(3)
C015 C006 Cl2 119.0(3)
C007 C006 Cl2 119.0(3)
C014 C007 C006 119.3(4)
C014 C007 H007 120.4
C006 C007 H007 120.4
C014 C008 C016 121.7(3)
C014 C008 O1 122.2(3)
C016 C008 O1 115.8(3)
C005 C009 C011 118.0(4)
C005 C009 H009 121.0
C011 C009 H009 121.0
O2 C010 O1 124.1(3)
O2 C010 C002 123.1(3)
O1 C010 C002 112.7(3)
F1 C011 C002 121.1(3)
F1 C011 C009 116.3(3)
C002 C011 C009 122.6(3)
C004 C012 C002 121.4(4)
C004 C012 H012 119.3
C002 C012 H012 119.3
C008 C014 C007 119.0(4)
C008 C014 H014 120.5
C007 C014 H014 120.5
C006 C015 C016 118.5(4)
C006 C015 H015 120.7
C016 C015 H015 120.7
C008 C016 C015 119.4(4)
C008 C016 H016 120.3
C015 C016 H016 120.3
C010 O1 C008 117.5(3)

loop_
_geom_bond_atom_site_label_1
_geom_bond_atom_site_label_2
_geom_bond_distance
F1 C011 1.346(4)
C002 C011 1.390(5)
C002 C012 1.409(5)
C002 C010 1.499(5)
C004 C005 1.384(6)
C004 C012 1.392(6)
C004 H004 0.9500
C005 C009 1.386(5)
C005 Cl1 1.736(4)
C006 C015 1.383(6)
C006 C007 1.386(6)
C006 Cl2 1.753(4)
C007 C014 1.382(6)
C007 H007 0.9500
C008 C014 1.380(6)
C008 C016 1.388(6)
C008 O1 1.414(4)
C009 C011 1.392(5)
C009 H009 0.9500
C010 O2 1.199(5)
C010 O1 1.352(5)
C012 H012 0.9500
C014 H014 0.9500
C015 C016 1.388(6)
C015 H015 0.9500
C016 H016 0.9500

loop_
_geom_torsion_atom_site_label_1
_geom_torsion_atom_site_label_2
_geom_torsion_atom_site_label_3
_geom_torsion_atom_site_label_4
_geom_torsion
C012 C004 C005 C009 -1.2(6)
C012 C004 C005 Cl1 179.6(3)
C015 C006 C007 C014 -0.7(6)
Cl2 C006 C007 C014 -179.9(3)
C004 C005 C009 C011 0.3(6)
Cl1 C005 C009 C011 179.5(3)
C011 C002 C010 O2 -172.2(4)
C012 C002 C010 O2 5.5(6)
C011 C002 C010 O1 4.8(5)
C012 C002 C010 O1 -177.5(3)
C012 C002 C011 F1 177.1(3)
C010 C002 C011 F1 -5.2(6)
C012 C002 C011 C009 -2.2(6)
C010 C002 C011 C009 175.5(3)
C005 C009 C011 F1 -177.9(3)
C005 C009 C011 C002 1.5(6)
C005 C004 C012 C002 0.4(6)
C011 C002 C012 C004 1.2(6)
C010 C002 C012 C004 -176.7(3)
C016 C008 C014 C007 -1.5(6)
O1 C008 C014 C007 -175.7(3)
C006 C007 C014 C008 1.7(6)
C007 C006 C015 C016 -0.7(6)
Cl2 C006 C015 C016 178.5(3)
C014 C008 C016 C015 0.1(6)
O1 C008 C016 C015 174.7(4)
C006 C015 C016 C008 0.9(6)
O2 C010 O1 C008 -0.6(5)
C002 C010 O1 C008 -177.6(3)
C014 C008 O1 C010 -59.9(5)
C016 C008 O1 C010 125.6(4)
